data_2203701
loop_
_publ_author_name
'You, Zhong-Lu'
'Chen, Bo'
'Zhu, Hai-Liang'
'Liu, Wei-Sheng'

_publ_section_title
;Aqua[2-(pyridin-2-ylmethyliminomethyl)phenolato-\k^3^<i>N</i>,<i>N</i>',<i>O</i>]copper(II)
 nitrate monohydrate
;
_journal_issue 6
_journal_name_full 'Acta Crystallographica Section E'
_journal_page_first m884
_journal_page_last m886
_journal_paper_doi 10.1107/S160053680401284X
_journal_volume 60
_journal_year 2004
_chemical_formula_iupac '[Cu (C13 H11 N2 O) (H2 O)] (N O3) , H2 O'
_chemical_formula_moiety '[C13 H13 Cu N2 O2]+ , [N O3] - , H2 O'
_chemical_formula_sum 'C13 H15 Cu N3 O6'
_chemical_formula_weight 372.82
_chemical_name_systematic
;
Aqua[2-(pyridin-2-ylmethyliminomethyl)phenolato-\k^3^N,N',O]copper(II)
nitrate monohydrate
;
_space_group_IT_number 2
_symmetry_cell_setting triclinic
_symmetry_space_group_name_Hall '-P 1'
_symmetry_space_group_name_H-M 'P -1'
_atom_sites_solution_hydrogens geom
_atom_sites_solution_primary direct
_atom_sites_solution_secondary difmap
_audit_creation_method SHELXL97
_cell_angle_alpha 71.25(3)
_cell_angle_beta 86.18(3)
_cell_angle_gamma 86.88(3)
_cell_formula_units_Z 2
_cell_length_a 7.777(2)
_cell_length_b 8.993(2)
_cell_length_c 11.389(2)
_cell_measurement_reflns_used 3171
_cell_measurement_temperature 293(2)
_cell_measurement_theta_max 26.75
_cell_measurement_theta_min 2.393
_cell_volume 752.1(3)
_computing_cell_refinement SMART
_computing_data_collection 'SMART (Siemens, 1996)'
_computing_data_reduction 'SHELXTL (Sheldrick, 1997a)'
_computing_molecular_graphics SHELXTL
_computing_publication_material SHELXTL
_computing_structure_refinement 'SHELXL97 (Sheldrick, 1997b)'
_computing_structure_solution 'SHELXS97 (Sheldrick, 1997b)'
_diffrn_ambient_temperature 293(2)
_diffrn_measured_fraction_theta_full 0.978
_diffrn_measured_fraction_theta_max 0.978
_diffrn_measurement_device_type 'Bruker SMART CCD area-detector'
_diffrn_measurement_method '\f and \w'
_diffrn_radiation_monochromator graphite
_diffrn_radiation_source 'fine-focus sealed tube'
_diffrn_radiation_type MoK\a
_diffrn_radiation_wavelength 0.71073
_diffrn_reflns_av_R_equivalents 0.0215
_diffrn_reflns_av_sigmaI/netI 0.0323
_diffrn_reflns_limit_h_max 9
_diffrn_reflns_limit_h_min -9
_diffrn_reflns_limit_k_max 11
_diffrn_reflns_limit_k_min -11
_diffrn_reflns_limit_l_max 14
_diffrn_reflns_limit_l_min -14
_diffrn_reflns_number 5940
_diffrn_reflns_theta_full 26.49
_diffrn_reflns_theta_max 26.49
_diffrn_reflns_theta_min 1.89
_diffrn_standards_decay_% 0
_diffrn_standards_number 0
_exptl_absorpt_coefficient_mu 1.487
_exptl_absorpt_correction_T_max 0.8077
_exptl_absorpt_correction_T_min 0.6896
_exptl_absorpt_correction_type multi-scan
_exptl_absorpt_process_details '(SADABS; Blessing, 1995)'
_exptl_crystal_colour blue
_exptl_crystal_density_diffrn 1.646
_exptl_crystal_density_meas ?
_exptl_crystal_density_method .
_exptl_crystal_description block
_exptl_crystal_F_000 382
_exptl_crystal_size_max 0.27
_exptl_crystal_size_mid 0.23
_exptl_crystal_size_min 0.15
_refine_diff_density_max 0.615
_refine_diff_density_min -0.253
_refine_ls_extinction_method none
_refine_ls_goodness_of_fit_ref 1.178
_refine_ls_hydrogen_treatment mixed
_refine_ls_matrix_type full
_refine_ls_number_parameters 220
_refine_ls_number_reflns 3044
_refine_ls_number_restraints 6
_refine_ls_restrained_S_all 1.177
_refine_ls_R_factor_all 0.0550
_refine_ls_R_factor_gt 0.0506
_refine_ls_shift/su_max 0.000
_refine_ls_shift/su_mean 0.000
_refine_ls_structure_factor_coef Fsqd
_refine_ls_weighting_details 'calc w = 1/[\s^2^(Fo^2^)+(0.0630P)^2^+0.1843P] where P=(Fo^2^+2Fc^2^)/3'
_refine_ls_weighting_scheme calc
_refine_ls_wR_factor_gt 0.1214
_refine_ls_wR_factor_ref 0.1244
_reflns_number_gt 2816
_reflns_number_total 3044
_reflns_threshold_expression I>2\s(I)
_cod_data_source_file ac6102.cif
_cod_data_source_block I
_cod_depositor_comments
;
The following automatic conversions were performed:
'_symmetry_cell_setting' value 'Triclinic' changed to 'triclinic'
according to '/home/saulius/struct/CIF-dictionaries/cif_core.dic'
dictionary named 'cif_core.dic' version 2.4.1 from 2010-06-29.

Automatic conversion script
Id: cif_fix_enum 1527 2010-12-29 10:47:43Z saulius 

The following automatic conversions were performed:

'_symmetry_cell_setting' value 'Triclinic' changed to 'triclinic'
according to /home/saulius/struct/CIF-dictionaries/cif_core.dic
dictionary named 'cif_core.dic' version 2.4.1 from 2010-06-29.

Automatic conversion script
Id: cif_fix_values 1715 2011-07-08 13:25:40Z adriana 
;
_cod_original_cell_volume 752.2(3)
_cod_original_sg_symbol_H-M P-1
_cod_database_code 2203701
_cod_database_fobs_code 2203701

loop_
_symmetry_equiv_pos_as_xyz
'x, y, z'
'-x, -y, -z'

loop_
_atom_site_label
_atom_site_fract_x
_atom_site_fract_y
_atom_site_fract_z
_atom_site_U_iso_or_equiv
_atom_site_adp_type
_atom_site_calc_flag
_atom_site_refinement_flags
_atom_site_occupancy
_atom_site_type_symbol
Cu1 0.34402(5) 0.40957(4) 0.38261(3) 0.04207(17) Uani d . 1 Cu
O1 0.3809(3) 0.2648(3) 0.5416(2) 0.0529(6) Uani d . 1 O
O2 0.4878(3) 0.2717(3) 0.3081(2) 0.0508(6) Uani d D 1 O
O3 0.1005(4) 0.2444(3) 0.3417(3) 0.0723(8) Uani d . 1 O
O4 -0.0157(4) 0.0773(4) 0.2751(3) 0.0809(9) Uani d . 1 O
O5 0.2487(4) 0.1337(3) 0.2236(3) 0.0679(7) Uani d . 1 O
O6 0.3001(4) 0.9474(3) 0.5528(3) 0.0642(7) Uani d D 1 O
N1 0.2915(4) 0.5678(3) 0.2199(3) 0.0472(6) Uani d . 1 N
N2 0.2358(3) 0.5673(3) 0.4470(3) 0.0423(6) Uani d . 1 N
N3 0.1106(4) 0.1523(3) 0.2800(3) 0.0524(7) Uani d . 1 N
C1 0.2550(4) 0.4206(4) 0.6645(3) 0.0450(7) Uani d . 1 C
C2 0.2138(5) 0.4290(5) 0.7844(3) 0.0577(9) Uani d . 1 C
H2 0.1557 0.5185 0.7929 0.069 Uiso calc R 1 H
C3 0.2562(5) 0.3103(5) 0.8884(4) 0.0662(11) Uani d . 1 C
H3 0.2265 0.3177 0.9669 0.079 Uiso calc R 1 H
C4 0.3442(5) 0.1789(5) 0.8751(4) 0.0637(10) Uani d . 1 C
H4 0.3762 0.0984 0.9457 0.076 Uiso calc R 1 H
C5 0.3859(5) 0.1637(4) 0.7594(4) 0.0607(10) Uani d . 1 C
H5 0.4443 0.0732 0.7534 0.073 Uiso calc R 1 H
C6 0.3408(4) 0.2837(4) 0.6512(3) 0.0461(7) Uani d . 1 C
C7 0.2085(4) 0.5539(4) 0.5621(3) 0.0448(7) Uani d . 1 C
H7 0.1534 0.6387 0.5806 0.054 Uiso calc R 1 H
C8 0.1839(5) 0.7159(3) 0.3541(3) 0.0488(8) Uani d . 1 C
H8A 0.2506 0.8004 0.3609 0.059 Uiso calc R 1 H
H8B 0.0629 0.7402 0.3687 0.059 Uiso calc R 1 H
C9 0.2133(4) 0.7019(3) 0.2268(3) 0.0437(7) Uani d . 1 C
C10 0.1646(5) 0.8202(4) 0.1215(4) 0.0567(9) Uani d . 1 C
H10 0.1129 0.9131 0.1281 0.068 Uiso calc R 1 H
C11 0.1926(5) 0.8006(4) 0.0079(4) 0.0634(10) Uani d . 1 C
H11 0.1578 0.8782 -0.0635 0.076 Uiso calc R 1 H
C12 0.2733(6) 0.6634(5) 0.0011(4) 0.0663(10) Uani d . 1 C
H12 0.2951 0.6479 -0.0755 0.080 Uiso calc R 1 H
C13 0.3212(5) 0.5505(4) 0.1069(4) 0.0597(9) Uani d . 1 C
H13 0.3761 0.4585 0.1010 0.072 Uiso calc R 1 H
H2A 0.414(4) 0.219(4) 0.280(4) 0.080 Uiso d D 1 H
H6B 0.200(3) 0.933(4) 0.598(4) 0.080 Uiso d D 1 H
H2B 0.555(5) 0.204(3) 0.362(3) 0.080 Uiso d D 1 H
H6A 0.333(5) 1.045(2) 0.545(4) 0.080 Uiso d D 1 H

loop_
_atom_site_aniso_label
_atom_site_aniso_U_11
_atom_site_aniso_U_22
_atom_site_aniso_U_33
_atom_site_aniso_U_12
_atom_site_aniso_U_13
_atom_site_aniso_U_23
Cu1 0.0479(3) 0.0276(2) 0.0502(3) 0.00473(15) -0.00089(17) -0.01292(16)
O1 0.0691(16) 0.0320(11) 0.0538(14) 0.0103(10) -0.0030(12) -0.0103(10)
O2 0.0516(14) 0.0385(12) 0.0636(15) 0.0053(10) 0.0001(11) -0.0197(11)
O3 0.0619(16) 0.0589(16) 0.107(2) 0.0019(13) 0.0103(15) -0.0453(17)
O4 0.0613(18) 0.099(2) 0.096(2) -0.0150(16) -0.0045(16) -0.0470(19)
O5 0.0657(17) 0.0735(18) 0.0763(19) -0.0024(14) 0.0068(14) -0.0426(15)
O6 0.0669(17) 0.0421(13) 0.0818(19) 0.0090(12) -0.0019(14) -0.0194(13)
N1 0.0547(16) 0.0331(13) 0.0538(16) -0.0001(11) -0.0026(13) -0.0140(12)
N2 0.0447(14) 0.0310(12) 0.0518(16) 0.0039(11) -0.0031(12) -0.0150(11)
N3 0.0556(18) 0.0431(15) 0.0571(18) 0.0082(13) -0.0100(14) -0.0141(13)
C1 0.0450(17) 0.0401(16) 0.0510(19) -0.0040(13) -0.0036(14) -0.0155(14)
C2 0.065(2) 0.058(2) 0.054(2) -0.0026(18) -0.0025(17) -0.0231(17)
C3 0.077(3) 0.072(3) 0.049(2) -0.020(2) -0.0001(19) -0.0166(19)
C4 0.077(3) 0.055(2) 0.052(2) -0.0174(19) -0.0088(19) -0.0035(17)
C5 0.066(2) 0.0386(18) 0.071(3) -0.0025(16) -0.0109(19) -0.0063(17)
C6 0.0473(18) 0.0355(16) 0.055(2) -0.0052(13) -0.0040(15) -0.0127(14)
C7 0.0446(17) 0.0370(15) 0.057(2) 0.0011(13) -0.0030(14) -0.0215(14)
C8 0.057(2) 0.0288(14) 0.059(2) 0.0080(13) -0.0057(16) -0.0131(14)
C9 0.0482(17) 0.0308(14) 0.0515(18) -0.0002(13) -0.0095(14) -0.0109(13)
C10 0.071(2) 0.0351(16) 0.064(2) 0.0051(16) -0.0184(18) -0.0135(15)
C11 0.079(3) 0.048(2) 0.059(2) -0.0026(18) -0.020(2) -0.0071(17)
C12 0.090(3) 0.061(2) 0.050(2) -0.007(2) -0.008(2) -0.0187(18)
C13 0.079(3) 0.0465(19) 0.056(2) 0.0026(18) -0.0018(19) -0.0209(17)

loop_
_atom_type_symbol
_atom_type_description
_atom_type_scat_dispersion_real
_atom_type_scat_dispersion_imag
_atom_type_scat_source
C C 0.0033 0.0016 'International Tables Vol C Tables 4.2.6.8 and 6.1.1.4'
H H 0.0000 0.0000 'International Tables Vol C Tables 4.2.6.8 and 6.1.1.4'
N N 0.0061 0.0033 'International Tables Vol C Tables 4.2.6.8 and 6.1.1.4'
O O 0.0106 0.0060 'International Tables Vol C Tables 4.2.6.8 and 6.1.1.4'
Cu Cu 0.3201 1.2651 'International Tables Vol C Tables 4.2.6.8 and 6.1.1.4'

loop_
_geom_angle_atom_site_label_1
_geom_angle_atom_site_label_2
_geom_angle_atom_site_label_3
_geom_angle
_geom_angle_publ_flag
O1 Cu1 N2 93.93(11) yes
O1 Cu1 O2 89.19(11) yes
N2 Cu1 O2 170.39(10) yes
O1 Cu1 N1 176.23(10) yes
N2 Cu1 N1 82.80(11) yes
O2 Cu1 N1 94.35(11) yes
C6 O1 Cu1 127.7(2) ?
Cu1 O2 H2A 106(3) ?
Cu1 O2 H2B 113(3) ?
H2A O2 H2B 110(2) ?
H6B O6 H6A 107(2) ?
C9 N1 C13 118.3(3) ?
C9 N1 Cu1 115.1(2) ?
C13 N1 Cu1 126.6(2) ?
C7 N2 C8 118.2(3) ?
C7 N2 Cu1 125.8(2) ?
C8 N2 Cu1 116.0(2) ?
O4 N3 O3 120.3(3) ?
O4 N3 O5 119.4(3) ?
O3 N3 O5 120.3(3) ?
C2 C1 C6 119.2(3) ?
C2 C1 C7 117.2(3) ?
C6 C1 C7 123.6(3) ?
C3 C2 C1 122.0(4) ?
C3 C2 H2 119.0 ?
C1 C2 H2 119.0 ?
C2 C3 C4 118.6(4) ?
C2 C3 H3 120.7 ?
C4 C3 H3 120.7 ?
C3 C4 C5 121.6(4) ?
C3 C4 H4 119.2 ?
C5 C4 H4 119.2 ?
C4 C5 C6 120.5(4) ?
C4 C5 H5 119.7 ?
C6 C5 H5 119.7 ?
O1 C6 C5 119.1(3) ?
O1 C6 C1 123.1(3) ?
C5 C6 C1 117.9(3) ?
N2 C7 C1 125.9(3) ?
N2 C7 H7 117.1 ?
C1 C7 H7 117.1 ?
N2 C8 C9 109.6(2) ?
N2 C8 H8A 109.8 ?
C9 C8 H8A 109.8 ?
N2 C8 H8B 109.8 ?
C9 C8 H8B 109.8 ?
H8A C8 H8B 108.2 ?
N1 C9 C10 121.4(3) ?
N1 C9 C8 116.3(3) ?
C10 C9 C8 122.3(3) ?
C11 C10 C9 119.9(3) ?
C11 C10 H10 120.0 ?
C9 C10 H10 120.0 ?
C10 C11 C12 118.6(4) ?
C10 C11 H11 120.7 ?
C12 C11 H11 120.7 ?
C13 C12 C11 119.8(4) ?
C13 C12 H12 120.1 ?
C11 C12 H12 120.1 ?
N1 C13 C12 122.1(3) ?
N1 C13 H13 119.0 ?
C12 C13 H13 119.0 ?

loop_
_geom_bond_atom_site_label_1
_geom_bond_atom_site_label_2
_geom_bond_distance
_geom_bond_publ_flag
Cu1 O1 1.889(2) yes
Cu1 N2 1.927(3) yes
Cu1 O2 1.977(2) yes
Cu1 N1 1.993(3) yes
O1 C6 1.328(4) ?
O2 H2A 0.897(10) ?
O2 H2B 0.892(10) ?
O3 N3 1.243(4) ?
O4 N3 1.236(4) ?
O5 N3 1.246(4) ?
O6 H6B 0.896(10) ?
O6 H6A 0.900(10) ?
N1 C9 1.344(4) ?
N1 C13 1.349(5) ?
N2 C7 1.282(4) ?
N2 C8 1.469(4) ?
C1 C2 1.406(5) ?
C1 C6 1.415(4) ?
C1 C7 1.428(5) ?
C2 C3 1.361(5) ?
C2 H2 0.9300 ?
C3 C4 1.379(6) ?
C3 H3 0.9300 ?
C4 C5 1.383(6) ?
C4 H4 0.9300 ?
C5 C6 1.403(5) ?
C5 H5 0.9300 ?
C7 H7 0.9300 ?
C8 C9 1.496(5) ?
C8 H8A 0.9700 ?
C8 H8B 0.9700 ?
C9 C10 1.382(5) ?
C10 C11 1.363(5) ?
C10 H10 0.9300 ?
C11 C12 1.375(6) ?
C11 H11 0.9300 ?
C12 C13 1.362(5) ?
C12 H12 0.9300 ?
C13 H13 0.9300 ?

loop_
_geom_hbond_atom_site_label_D
_geom_hbond_atom_site_label_H
_geom_hbond_atom_site_label_A
_geom_hbond_site_symmetry_A
_geom_hbond_distance_DH
_geom_hbond_distance_HA
_geom_hbond_distance_DA
_geom_hbond_angle_DHA
O2 H2A O5 . 0.897(10) 1.787(11) 2.680(4) 173(4)
O2 H2A N3 . 0.897(10) 2.47(3) 3.248(4) 146(4)
O2 H2A O3 . 0.897(10) 2.51(4) 3.024(4) 117(3)
O6 H6B O4 2_566 0.896(10) 1.951(16) 2.825(4) 165(4)
O2 H2B O6 2_666 0.892(10) 1.784(14) 2.665(4) 169(4)
O6 H6A O1 1_565 0.900(10) 2.022(12) 2.917(3) 173(3)

loop_
_geom_torsion_atom_site_label_1
_geom_torsion_atom_site_label_2
_geom_torsion_atom_site_label_3
_geom_torsion_atom_site_label_4
_geom_torsion
N2 Cu1 O1 C6 -0.8(3)
O2 Cu1 O1 C6 170.1(3)
N1 Cu1 O1 C6 -30.3(16)
O1 Cu1 N1 C9 30.3(16)
N2 Cu1 N1 C9 0.7(2)
O2 Cu1 N1 C9 -170.1(2)
O1 Cu1 N1 C13 -147.2(14)
N2 Cu1 N1 C13 -176.9(3)
O2 Cu1 N1 C13 12.4(3)
O1 Cu1 N2 C7 -0.8(3)
O2 Cu1 N2 C7 -109.4(6)
N1 Cu1 N2 C7 177.4(3)
O1 Cu1 N2 C8 178.1(2)
O2 Cu1 N2 C8 69.5(7)
N1 Cu1 N2 C8 -3.7(2)
C6 C1 C2 C3 1.0(5)
C7 C1 C2 C3 -178.3(3)
C1 C2 C3 C4 0.8(6)
C2 C3 C4 C5 -1.6(6)
C3 C4 C5 C6 0.6(6)
Cu1 O1 C6 C5 -177.3(2)
Cu1 O1 C6 C1 2.3(5)
C4 C5 C6 O1 -179.2(3)
C4 C5 C6 C1 1.2(5)
C2 C1 C6 O1 178.5(3)
C7 C1 C6 O1 -2.3(5)
C2 C1 C6 C5 -1.9(5)
C7 C1 C6 C5 177.3(3)
C8 N2 C7 C1 -178.0(3)
Cu1 N2 C7 C1 0.8(5)
C2 C1 C7 N2 179.9(3)
C6 C1 C7 N2 0.7(5)
C7 N2 C8 C9 -175.3(3)
Cu1 N2 C8 C9 5.8(3)
C13 N1 C9 C10 -0.3(5)
Cu1 N1 C9 C10 -178.1(3)
C13 N1 C9 C8 -179.7(3)
Cu1 N1 C9 C8 2.5(4)
N2 C8 C9 N1 -5.3(4)
N2 C8 C9 C10 175.3(3)
N1 C9 C10 C11 1.4(6)
C8 C9 C10 C11 -179.2(3)
C9 C10 C11 C12 -1.6(6)
C10 C11 C12 C13 0.8(6)
C9 N1 C13 C12 -0.5(6)
Cu1 N1 C13 C12 176.9(3)
C11 C12 C13 N1 0.3(6)
